data_2224020
loop_
_publ_author_name
'Werner, Franz'
'Mereiter, Kurt'
'Tokuno, Kenji'
'Inagaki, Yuki'
'Hasegawa, Miki'

_publ_section_title
;
 (1<i>R</i>,2<i>R</i>)-1,2-Diphenyl-1,2-bis(1<i>H</i>-tetrazol-1-yl)ethane
;
_journal_coeditor_code SU2147
_journal_issue 11
_journal_name_full 'Acta Crystallographica Section E'
_journal_page_first o2726
_journal_page_last o2727
_journal_paper_doi 10.1107/S160053680904094X
_journal_volume 65
_journal_year 2009
_chemical_formula_iupac 'C16 H14 N8'
_chemical_formula_moiety 'C16 H14 N8'
_chemical_formula_sum 'C16 H14 N8'
_chemical_formula_weight 318.35
_chemical_name_common '1321 R,R-DPEDAditz'
_chemical_name_systematic
;
(1<i>R</i>,2<i>R</i>)-1,2-Diphenyl-1,2-bis(1<i>H</i>-tetrazol-1-yl)ethane
;
_space_group_IT_number 19
_symmetry_cell_setting orthorhombic
_symmetry_space_group_name_Hall 'P 2ac 2ab'
_symmetry_space_group_name_H-M 'P 21 21 21'
_atom_sites_solution_hydrogens geom
_atom_sites_solution_primary direct
_atom_sites_solution_secondary difmap
_cell_angle_alpha 90.00
_cell_angle_beta 90.00
_cell_angle_gamma 90.00
_cell_formula_units_Z 4
_cell_length_a 8.3088(4)
_cell_length_b 11.2802(6)
_cell_length_c 16.5187(9)
_cell_measurement_reflns_used 6154
_cell_measurement_temperature 100(2)
_cell_measurement_theta_max 29.96
_cell_measurement_theta_min 2.47
_cell_volume 1548.21(14)
_computing_cell_refinement 'SAINT (Bruker, 2007)'
_computing_data_collection 'SMART (Bruker, 2007)'
_computing_data_reduction 'SAINT (Bruker, 2007)'
_computing_molecular_graphics 'SHELXTL (Sheldrick, 2008)'
_computing_publication_material 'SHELXTL (Sheldrick, 2008)'
_computing_structure_refinement 'SHELXL97 (Sheldrick, 2008)'
_computing_structure_solution 'SHELXS97 (Sheldrick, 2008)'
_diffrn_ambient_temperature 100(2)
_diffrn_measured_fraction_theta_full 0.994
_diffrn_measured_fraction_theta_max 0.994
_diffrn_measurement_device_type 'Bruker SMART APEX CCD'
_diffrn_measurement_method '\w and \f'
_diffrn_radiation_monochromator graphite
_diffrn_radiation_source 'fine-focus sealed tube'
_diffrn_radiation_type MoK\a
_diffrn_radiation_wavelength 0.71073
_diffrn_reflns_av_R_equivalents 0.0184
_diffrn_reflns_av_sigmaI/netI 0.0114
_diffrn_reflns_limit_h_max 11
_diffrn_reflns_limit_h_min -11
_diffrn_reflns_limit_k_max 14
_diffrn_reflns_limit_k_min -15
_diffrn_reflns_limit_l_max 23
_diffrn_reflns_limit_l_min -23
_diffrn_reflns_number 17102
_diffrn_reflns_theta_full 29.97
_diffrn_reflns_theta_max 29.97
_diffrn_reflns_theta_min 2.47
_diffrn_standards_decay_% 0
_exptl_absorpt_coefficient_mu 0.090
_exptl_absorpt_correction_T_max 0.96
_exptl_absorpt_correction_T_min 0.86
_exptl_absorpt_correction_type multi-scan
_exptl_absorpt_process_details '(SADABS; Bruker, 2007)'
_exptl_crystal_colour colourless
_exptl_crystal_density_diffrn 1.366
_exptl_crystal_density_method 'not measured'
_exptl_crystal_description prism
_exptl_crystal_F_000 664
_exptl_crystal_size_max 0.65
_exptl_crystal_size_mid 0.55
_exptl_crystal_size_min 0.46
_refine_diff_density_max 0.334
_refine_diff_density_min -0.297
_refine_ls_abs_structure_details 'known from the chirality of the precursor used; Friedel pairs merged'
_refine_ls_extinction_method none
_refine_ls_goodness_of_fit_ref 1.102
_refine_ls_hydrogen_treatment constr
_refine_ls_matrix_type full
_refine_ls_number_parameters 217
_refine_ls_number_reflns 2551
_refine_ls_number_restraints 0
_refine_ls_restrained_S_all 1.102
_refine_ls_R_factor_all 0.0357
_refine_ls_R_factor_gt 0.0348
_refine_ls_shift/su_max 0.000
_refine_ls_shift/su_mean 0.000
_refine_ls_structure_factor_coef Fsqd
_refine_ls_weighting_details 'calc w=1/[\s^2^(Fo^2^)+(0.0636P)^2^+0.1943P] where P=(Fo^2^+2Fc^2^)/3'
_refine_ls_weighting_scheme calc
_refine_ls_wR_factor_gt 0.0908
_refine_ls_wR_factor_ref 0.0916
_reflns_number_gt 2475
_reflns_number_total 2551
_reflns_threshold_expression I>2\s(I)
_cod_data_source_file su2147.cif
_cod_data_source_block I
_cod_depositor_comments
;
The following automatic conversions were performed:
'_symmetry_cell_setting' value 'Orthorhombic' changed to 'orthorhombic'
according to '/home/saulius/struct/CIF-dictionaries/cif_core.dic'
dictionary named 'cif_core.dic' version 2.4.1 from 2010-06-29.

Automatic conversion script
Id: cif_fix_enum 1527 2010-12-29 10:47:43Z saulius 

The following automatic conversions were performed:

'_symmetry_cell_setting' value 'Orthorhombic' changed to
'orthorhombic' according to
/home/saulius/struct/CIF-dictionaries/cif_core.dic dictionary named
'cif_core.dic' version 2.4.1 from 2010-06-29.

Automatic conversion script
Id: cif_fix_values 1715 2011-07-08 13:25:40Z adriana 
;
_cod_database_code 2224020
_cod_database_fobs_code 2224020

loop_
_symmetry_equiv_pos_as_xyz
'x, y, z'
'-x+1/2, -y, z+1/2'
'-x, y+1/2, -z+1/2'
'x+1/2, -y+1/2, -z'

loop_
_atom_site_type_symbol
_atom_site_label
_atom_site_fract_x
_atom_site_fract_y
_atom_site_fract_z
_atom_site_U_iso_or_equiv
_atom_site_adp_type
_atom_site_calc_flag
_atom_site_refinement_flags
_atom_site_occupancy
_atom_site_disorder_assembly
_atom_site_disorder_group
N N1 0.98462(13) 0.55207(9) 0.07313(6) 0.01376(19) Uani d . 1 . .
N N2 1.00108(15) 0.64765(10) 0.02443(7) 0.0189(2) Uani d . 1 . .
N N3 1.14022(15) 0.63675(11) -0.01065(7) 0.0210(2) Uani d . 1 . .
N N4 1.21530(15) 0.53546(11) 0.01269(7) 0.0220(2) Uani d . 1 . .
N N5 0.85774(13) 0.73023(9) 0.18013(6) 0.0135(2) Uani d . 1 . .
N N6 0.90650(14) 0.71246(10) 0.25717(6) 0.0176(2) Uani d . 1 . .
N N7 0.99083(15) 0.80496(10) 0.27687(7) 0.0192(2) Uani d . 1 . .
N N8 0.99906(15) 0.88385(10) 0.21407(7) 0.0200(2) Uani d . 1 . .
C C1 1.11653(16) 0.48451(12) 0.06448(8) 0.0189(2) Uani d . 1 . .
H H1 1.1356 0.4115 0.0915 0.023 Uiso calc R 1 . .
C C2 0.83462(14) 0.52879(10) 0.11786(7) 0.0125(2) Uani d . 1 . .
H H2 0.8613 0.4869 0.1695 0.015 Uiso calc R 1 . .
C C3 0.74954(14) 0.64654(10) 0.13802(7) 0.0123(2) Uani d . 1 . .
H H3 0.7171 0.6840 0.0856 0.015 Uiso calc R 1 . .
C C4 0.91482(17) 0.83523(11) 0.15502(8) 0.0173(2) Uani d . 1 . .
H H4 0.8974 0.8691 0.1031 0.021 Uiso calc R 1 . .
C C5 0.72240(15) 0.45132(11) 0.06816(7) 0.0141(2) Uani d . 1 . .
C C6 0.69622(17) 0.47520(12) -0.01377(7) 0.0175(2) Uani d . 1 . .
H H6 0.7531 0.5380 -0.0393 0.021 Uiso calc R 1 . .
C C7 0.58752(18) 0.40772(13) -0.05813(8) 0.0214(3) Uani d . 1 . .
H H7 0.5714 0.4236 -0.1140 0.026 Uiso calc R 1 . .
C C8 0.50251(19) 0.31696(12) -0.02063(9) 0.0237(3) Uani d . 1 . .
H H8 0.4270 0.2715 -0.0507 0.028 Uiso calc R 1 . .
C C9 0.52807(18) 0.29277(12) 0.06099(9) 0.0239(3) Uani d . 1 . .
H H9 0.4699 0.2308 0.0867 0.029 Uiso calc R 1 . .
C C10 0.63881(17) 0.35930(11) 0.10515(8) 0.0193(2) Uani d . 1 . .
H H10 0.6572 0.3417 0.1606 0.023 Uiso calc R 1 . .
C C11 0.59769(15) 0.62608(11) 0.18692(7) 0.0144(2) Uani d . 1 . .
C C12 0.45409(17) 0.67425(12) 0.15886(8) 0.0188(3) Uani d . 1 . .
H H12 0.4529 0.7189 0.1101 0.023 Uiso calc R 1 . .
C C13 0.31198(17) 0.65725(13) 0.20212(9) 0.0240(3) Uani d . 1 . .
H H13 0.2144 0.6909 0.1830 0.029 Uiso calc R 1 . .
C C14 0.31241(18) 0.59140(14) 0.27300(9) 0.0257(3) Uani d . 1 . .
H H14 0.2155 0.5804 0.3026 0.031 Uiso calc R 1 . .
C C15 0.45537(19) 0.54143(13) 0.30064(9) 0.0249(3) Uani d . 1 . .
H H15 0.4555 0.4953 0.3487 0.030 Uiso calc R 1 . .
C C16 0.59844(17) 0.55868(12) 0.25815(8) 0.0198(3) Uani d . 1 . .
H H16 0.6959 0.5249 0.2774 0.024 Uiso calc R 1 . .

loop_
_atom_site_aniso_label
_atom_site_aniso_U_11
_atom_site_aniso_U_22
_atom_site_aniso_U_33
_atom_site_aniso_U_12
_atom_site_aniso_U_13
_atom_site_aniso_U_23
N1 0.0135(4) 0.0139(4) 0.0139(4) -0.0001(4) 0.0009(4) 0.0007(3)
N2 0.0194(5) 0.0180(5) 0.0192(5) -0.0002(4) 0.0040(4) 0.0050(4)
N3 0.0196(5) 0.0222(5) 0.0214(5) -0.0008(4) 0.0051(4) 0.0015(4)
N4 0.0176(5) 0.0245(6) 0.0238(5) 0.0014(4) 0.0047(4) 0.0003(4)
N5 0.0126(4) 0.0143(4) 0.0134(4) -0.0007(4) -0.0011(4) -0.0005(3)
N6 0.0184(5) 0.0212(5) 0.0132(4) -0.0027(4) -0.0027(4) -0.0006(4)
N7 0.0191(5) 0.0201(5) 0.0186(4) -0.0014(4) -0.0019(4) -0.0035(4)
N8 0.0196(5) 0.0168(5) 0.0235(5) -0.0016(4) -0.0041(4) -0.0014(4)
C1 0.0155(5) 0.0192(6) 0.0219(6) 0.0029(5) 0.0017(5) 0.0008(5)
C2 0.0111(5) 0.0139(5) 0.0124(4) -0.0007(4) 0.0011(4) 0.0006(4)
C3 0.0110(5) 0.0135(5) 0.0124(4) -0.0006(4) -0.0006(4) -0.0006(4)
C4 0.0172(6) 0.0143(5) 0.0204(5) -0.0016(4) -0.0030(4) 0.0013(4)
C5 0.0129(5) 0.0135(5) 0.0157(5) -0.0004(4) -0.0002(4) -0.0017(4)
C6 0.0183(6) 0.0188(5) 0.0155(5) -0.0001(5) 0.0003(4) -0.0011(4)
C7 0.0228(6) 0.0226(6) 0.0189(5) 0.0018(5) -0.0037(5) -0.0057(5)
C8 0.0221(6) 0.0177(6) 0.0314(7) 0.0001(5) -0.0072(6) -0.0067(5)
C9 0.0233(6) 0.0169(6) 0.0315(7) -0.0056(5) -0.0027(5) 0.0007(5)
C10 0.0206(6) 0.0160(5) 0.0213(5) -0.0029(5) -0.0018(5) 0.0019(5)
C11 0.0130(5) 0.0152(5) 0.0151(5) -0.0016(4) 0.0019(4) -0.0031(4)
C12 0.0146(6) 0.0195(6) 0.0223(6) -0.0002(4) 0.0003(4) -0.0018(5)
C13 0.0133(6) 0.0265(7) 0.0324(7) -0.0001(5) 0.0035(5) -0.0054(6)
C14 0.0197(6) 0.0262(7) 0.0310(7) -0.0059(5) 0.0106(5) -0.0075(6)
C15 0.0264(7) 0.0262(7) 0.0222(6) -0.0056(5) 0.0090(5) 0.0002(5)
C16 0.0190(6) 0.0222(6) 0.0183(5) -0.0013(5) 0.0025(5) 0.0006(5)

loop_
_atom_type_symbol
_atom_type_description
_atom_type_scat_dispersion_real
_atom_type_scat_dispersion_imag
_atom_type_scat_source
C C 0.0033 0.0016 'International Tables Vol C Tables 4.2.6.8 and 6.1.1.4'
H H 0.0000 0.0000 'International Tables Vol C Tables 4.2.6.8 and 6.1.1.4'
N N 0.0061 0.0033 'International Tables Vol C Tables 4.2.6.8 and 6.1.1.4'

loop_
_geom_angle_atom_site_label_1
_geom_angle_atom_site_label_2
_geom_angle_atom_site_label_3
_geom_angle_site_symmetry_1
_geom_angle_site_symmetry_3
_geom_angle
_geom_angle_publ_flag
C1 N1 N2 . . 107.87(11) ?
C1 N1 C2 . . 130.02(10) ?
N2 N1 C2 . . 121.76(10) ?
N3 N2 N1 . . 106.26(11) ?
N2 N3 N4 . . 111.21(11) ?
C1 N4 N3 . . 105.39(11) ?
C4 N5 N6 . . 108.45(10) ?
C4 N5 C3 . . 129.31(10) ?
N6 N5 C3 . . 122.09(10) ?
N7 N6 N5 . . 106.19(10) ?
N6 N7 N8 . . 111.07(10) ?
C4 N8 N7 . . 105.28(10) ?
N4 C1 N1 . . 109.26(11) ?
N4 C1 H1 . . 125.4 ?
N1 C1 H1 . . 125.4 ?
N1 C2 C5 . . 110.55(9) ?
N1 C2 C3 . . 110.06(9) ?
C5 C2 C3 . . 109.34(9) ?
N1 C2 H2 . . 109.0 ?
C5 C2 H2 . . 109.0 ?
C3 C2 H2 . . 109.0 ?
N5 C3 C11 . . 110.66(9) ?
N5 C3 C2 . . 111.92(9) ?
C11 C3 C2 . . 111.46(10) ?
N5 C3 H3 . . 107.5 ?
C11 C3 H3 . . 107.5 ?
C2 C3 H3 . . 107.5 ?
N8 C4 N5 . . 109.01(11) ?
N8 C4 H4 . . 125.5 ?
N5 C4 H4 . . 125.5 ?
C10 C5 C6 . . 119.47(12) ?
C10 C5 C2 . . 119.92(10) ?
C6 C5 C2 . . 120.55(11) ?
C7 C6 C5 . . 120.41(12) ?
C7 C6 H6 . . 119.8 ?
C5 C6 H6 . . 119.8 ?
C8 C7 C6 . . 119.93(12) ?
C8 C7 H7 . . 120.0 ?
C6 C7 H7 . . 120.0 ?
C7 C8 C9 . . 119.91(13) ?
C7 C8 H8 . . 120.0 ?
C9 C8 H8 . . 120.0 ?
C8 C9 C10 . . 120.14(13) ?
C8 C9 H9 . . 119.9 ?
C10 C9 H9 . . 119.9 ?
C5 C10 C9 . . 120.13(12) ?
C5 C10 H10 . . 119.9 ?
C9 C10 H10 . . 119.9 ?
C12 C11 C16 . . 119.73(12) ?
C12 C11 C3 . . 118.49(11) ?
C16 C11 C3 . . 121.77(11) ?
C11 C12 C13 . . 120.15(13) ?
C11 C12 H12 . . 119.9 ?
C13 C12 H12 . . 119.9 ?
C14 C13 C12 . . 120.31(13) ?
C14 C13 H13 . . 119.8 ?
C12 C13 H13 . . 119.8 ?
C13 C14 C15 . . 119.75(12) ?
C13 C14 H14 . . 120.1 ?
C15 C14 H14 . . 120.1 ?
C14 C15 C16 . . 120.40(13) ?
C14 C15 H15 . . 119.8 ?
C16 C15 H15 . . 119.8 ?
C15 C16 C11 . . 119.65(13) ?
C15 C16 H16 . . 120.2 ?
C11 C16 H16 . . 120.2 ?

loop_
_geom_bond_atom_site_label_1
_geom_bond_atom_site_label_2
_geom_bond_site_symmetry_2
_geom_bond_distance
_geom_bond_publ_flag
N1 C1 . 1.3425(16) ?
N1 N2 . 1.3521(14) ?
N1 C2 . 1.4725(15) ?
N2 N3 . 1.2991(16) ?
N3 N4 . 1.3577(17) ?
N4 C1 . 1.3176(17) ?
N5 C4 . 1.3416(16) ?
N5 N6 . 1.3504(14) ?
N5 C3 . 1.4777(15) ?
N6 N7 . 1.2984(16) ?
N7 N8 . 1.3685(15) ?
N8 C4 . 1.3199(17) ?
C1 H1 . 0.9500 ?
C2 C5 . 1.5188(16) ?
C2 C3 . 1.5410(16) ?
C2 H2 . 1.0000 ?
C3 C11 . 1.5158(17) ?
C3 H3 . 1.0000 ?
C4 H4 . 0.9500 ?
C5 C10 . 1.3903(17) ?
C5 C6 . 1.3971(16) ?
C6 C7 . 1.3900(18) ?
C6 H6 . 0.9500 ?
C7 C8 . 1.389(2) ?
C7 H7 . 0.9500 ?
C8 C9 . 1.392(2) ?
C8 H8 . 0.9500 ?
C9 C10 . 1.3935(18) ?
C9 H9 . 0.9500 ?
C10 H10 . 0.9500 ?
C11 C12 . 1.3906(18) ?
C11 C16 . 1.4008(17) ?
C12 C13 . 1.3934(19) ?
C12 H12 . 0.9500 ?
C13 C14 . 1.387(2) ?
C13 H13 . 0.9500 ?
C14 C15 . 1.392(2) ?
C14 H14 . 0.9500 ?
C15 C16 . 1.3941(19) ?
C15 H15 . 0.9500 ?
C16 H16 . 0.9500 ?

loop_
_geom_hbond_atom_site_label_D
_geom_hbond_atom_site_label_H
_geom_hbond_atom_site_label_A
_geom_hbond_site_symmetry_A
_geom_hbond_distance_DH
_geom_hbond_distance_HA
_geom_hbond_distance_DA
_geom_hbond_angle_DHA
C1 H1 N7 3_745 0.95 2.70 3.430(2) 134
C2 H2 N7 3_745 1.00 2.55 3.392(2) 142
C2 H2 N8 3_745 1.00 2.53 3.506(2) 165
C3 H3 N3 4_465 1.00 2.46 3.351(2) 149
C4 H4 N3 4_465 0.95 2.63 3.315(2) 130
C4 H4 N4 4_465 0.95 2.67 3.543(2) 154
C6 H6 N2 . 0.95 2.62 3.256(2) 124
C7 H7 N6 2_664 0.95 2.63 3.339(2) 132
C12 H12 N2 4_465 0.95 2.71 3.655(2) 171
C13 H13 N7 1_455 0.95 2.74 3.379(2) 125

loop_
_geom_torsion_atom_site_label_1
_geom_torsion_atom_site_label_2
_geom_torsion_atom_site_label_3
_geom_torsion_atom_site_label_4
_geom_torsion_site_symmetry_1
_geom_torsion_site_symmetry_2
_geom_torsion_site_symmetry_3
_geom_torsion_site_symmetry_4
_geom_torsion
_geom_torsion_publ_flag
C1 N1 N2 N3 . . . . -0.94(14) ?
C2 N1 N2 N3 . . . . -174.78(10) ?
N1 N2 N3 N4 . . . . 0.90(14) ?
N2 N3 N4 C1 . . . . -0.50(15) ?
C4 N5 N6 N7 . . . . -0.14(14) ?
C3 N5 N6 N7 . . . . -176.11(11) ?
N5 N6 N7 N8 . . . . -0.09(14) ?
N6 N7 N8 C4 . . . . 0.30(14) ?
N3 N4 C1 N1 . . . . -0.11(15) ?
N2 N1 C1 N4 . . . . 0.66(15) ?
C2 N1 C1 N4 . . . . 173.81(12) ?
C1 N1 C2 C5 . . . . -81.28(15) ?
N2 N1 C2 C5 . . . . 91.05(13) ?
C1 N1 C2 C3 . . . . 157.83(12) ?
N2 N1 C2 C3 . . . . -29.83(14) ?
C4 N5 C3 C11 . . . . -120.73(14) ?
N6 N5 C3 C11 . . . . 54.32(14) ?
C4 N5 C3 C2 . . . . 114.30(13) ?
N6 N5 C3 C2 . . . . -70.65(13) ?
N1 C2 C3 N5 . . . . -53.30(12) ?
C5 C2 C3 N5 . . . . -174.92(9) ?
N1 C2 C3 C11 . . . . -177.83(9) ?
C5 C2 C3 C11 . . . . 60.56(12) ?
N7 N8 C4 N5 . . . . -0.38(15) ?
N6 N5 C4 N8 . . . . 0.34(15) ?
C3 N5 C4 N8 . . . . 175.92(12) ?
N1 C2 C5 C10 . . . . 137.82(11) ?
C3 C2 C5 C10 . . . . -100.87(13) ?
N1 C2 C5 C6 . . . . -45.31(15) ?
C3 C2 C5 C6 . . . . 76.01(13) ?
C10 C5 C6 C7 . . . . 0.03(19) ?
C2 C5 C6 C7 . . . . -176.86(12) ?
C5 C6 C7 C8 . . . . 0.9(2) ?
C6 C7 C8 C9 . . . . -0.9(2) ?
C7 C8 C9 C10 . . . . -0.1(2) ?
C6 C5 C10 C9 . . . . -0.98(19) ?
C2 C5 C10 C9 . . . . 175.93(12) ?
C8 C9 C10 C5 . . . . 1.0(2) ?
N5 C3 C11 C12 . . . . 108.50(12) ?
C2 C3 C11 C12 . . . . -126.26(12) ?
N5 C3 C11 C16 . . . . -72.66(14) ?
C2 C3 C11 C16 . . . . 52.57(15) ?
C16 C11 C12 C13 . . . . 1.08(19) ?
C3 C11 C12 C13 . . . . 179.94(12) ?
C11 C12 C13 C14 . . . . -0.6(2) ?
C12 C13 C14 C15 . . . . -0.5(2) ?
C13 C14 C15 C16 . . . . 1.0(2) ?
C14 C15 C16 C11 . . . . -0.4(2) ?
C12 C11 C16 C15 . . . . -0.58(19) ?
C3 C11 C16 C15 . . . . -179.40(12) ?

loop_
_cod_related_entry_id
_cod_related_entry_database
_cod_related_entry_code
1 ChemSpider 24743495
